data_2242937
loop_
_publ_author_name
'Cioncoloni, Giacomo'
'Wilson, Claire'
'Roger, Isolda'
'Symes, Mark D.'

_publ_section_title
;
 Crystal structure of
 <i>catena</i>-poly[[(\m-6-{[bis(pyridin-2-ylmethyl)amino]methyl}pyridine-2-carboxylato)copper(II)]
 perchlorate acetonitrile monosolvate]
;
_journal_coeditor_code ZL2754
_journal_issue 6
_journal_name_full 'Acta Crystallographica Section E'
_journal_page_first 789
_journal_page_last 793
_journal_paper_doi 10.1107/S2056989019006285
_journal_volume 75
_journal_year 2019
_chemical_formula_iupac '[Cu (C19 H17 N4 O2)] Cl O4, C2 H3 N'
_chemical_formula_moiety 'C19 H17 Cu N4 O2 +, Cl O4 -, C2 H3 N'
_chemical_formula_sum 'C21 H20 Cl Cu N5 O6'
_chemical_formula_weight 537.41
_chemical_name_systematic
'<i>catena</i>-Poly[[(\m-6-{[bis(pyridin-2-ylmethyl)amino]methyl}pyridine-2-carboxylato)copper(II)] perchlorate acetonitrile monosolvate]'
_space_group_crystal_system monoclinic
_space_group_IT_number 4
_space_group_name_Hall 'P 2yb'
_space_group_name_H-M_alt 'P 1 21 1'
_symmetry_space_group_name_Hall 'P 2yb'
_symmetry_space_group_name_H-M 'P 1 21 1'
_atom_sites_solution_hydrogens geom
_atom_sites_solution_primary dual
_atom_sites_solution_secondary difmap
_audit_creation_method
;
Olex2 1.2
(compiled 2017.08.10 svn.r3458 for OlexSys, GUI svn.r5381)
;
_cell_angle_alpha 90
_cell_angle_beta 109.710(13)
_cell_angle_gamma 90
_cell_formula_units_Z 2
_cell_length_a 9.320(3)
_cell_length_b 9.974(3)
_cell_length_c 12.949(5)
_cell_measurement_reflns_used 5520
_cell_measurement_temperature 295
_cell_measurement_theta_max 24.67
_cell_measurement_theta_min 2.32
_cell_volume 1133.2(7)
_computing_cell_refinement
;
SAINT (Bruker, 2016)
;
_computing_data_collection
;
APEX3 (Bruker, 2016)
;
_computing_data_reduction
;
APEX3 (Bruker, 2016)
;
_computing_molecular_graphics
;
<i>OLEX2</i> (Dolomanov <i>et al.</i>,  2009)
;
_computing_publication_material
;
<i>OLEX2</i> (Dolomanov <i>et al.</i>,  2009)
;
_computing_structure_refinement
;
SHELXL2018 (Sheldrick, 2015b)
;
_computing_structure_solution
;
SHELXT2015 (Sheldrick, 2015a)
;
_diffrn_ambient_temperature 295
_diffrn_detector 'charge integrating pixel array detector'
_diffrn_detector_area_resol_mean 7.4074
_diffrn_measured_fraction_theta_full 0.999
_diffrn_measured_fraction_theta_max 0.995
_diffrn_measurement_device 'four-circle diffractometer'
_diffrn_measurement_device_type 'Bruker D8 VENTURE'
_diffrn_measurement_method '\f and \w scans'
_diffrn_radiation_monochromator 'multilayer mirror optics'
_diffrn_radiation_type MoK\a
_diffrn_radiation_wavelength 0.71073
_diffrn_reflns_av_R_equivalents 0.0646
_diffrn_reflns_av_unetI/netI 0.0815
_diffrn_reflns_limit_h_max 12
_diffrn_reflns_limit_h_min -11
_diffrn_reflns_limit_k_max 13
_diffrn_reflns_limit_k_min -13
_diffrn_reflns_limit_l_max 17
_diffrn_reflns_limit_l_min -17
_diffrn_reflns_number 15681
_diffrn_reflns_theta_full 25.242
_diffrn_reflns_theta_max 28.364
_diffrn_reflns_theta_min 2.321
_diffrn_source 'microfocus sealed tube'
_diffrn_standards_number 0
_exptl_absorpt_coefficient_mu 1.131
_exptl_absorpt_correction_T_max 0.7457
_exptl_absorpt_correction_T_min 0.6466
_exptl_absorpt_correction_type multi-scan
_exptl_absorpt_process_details
;
(SADABS; Bruker, 2016)
;
_exptl_crystal_colour blue
_exptl_crystal_density_diffrn 1.575
_exptl_crystal_description lath
_exptl_crystal_F_000 550
_exptl_crystal_size_max 0.33
_exptl_crystal_size_mid 0.07
_exptl_crystal_size_min 0.02
_refine_diff_density_max 0.824
_refine_diff_density_min -0.362
_refine_ls_abs_structure_details
;
 Refined as an inversion twin
;
_refine_ls_abs_structure_Flack 0.01(3)
_refine_ls_extinction_method none
_refine_ls_goodness_of_fit_ref 1.009
_refine_ls_hydrogen_treatment constr
_refine_ls_matrix_type full
_refine_ls_number_parameters 346
_refine_ls_number_reflns 5631
_refine_ls_number_restraints 203
_refine_ls_restrained_S_all 1.088
_refine_ls_R_factor_all 0.0838
_refine_ls_R_factor_gt 0.0584
_refine_ls_shift/su_max 0.001
_refine_ls_shift/su_mean 0.000
_refine_ls_structure_factor_coef Fsqd
_refine_ls_weighting_details 'w=1/[\s^2^(Fo^2^)+(0.0754P)^2^] where P=(Fo^2^+2Fc^2^)/3'
_refine_ls_weighting_scheme calc
_refine_ls_wR_factor_gt 0.1329
_refine_ls_wR_factor_ref 0.1466
_reflns_number_gt 4168
_reflns_number_total 5631
_reflns_threshold_expression 'I > 2\s(I)'
_cod_data_source_file zl2754sup1.cif
_cod_data_source_block I
_cod_original_cell_volume 1133.1(6)
_cod_database_code 2242937
_shelx_space_group_comment
;
The symmetry employed for this shelxl refinement is uniquely defined
by the following loop, which should always be used as a source of
symmetry information in preference to the above space-group names.
They are only intended as comments.
;
_shelx_estimated_absorpt_t_min 0.707
_shelx_estimated_absorpt_t_max 0.978

loop_
_space_group_symop_operation_xyz
'x, y, z'
'-x, y+1/2, -z'

loop_
_atom_site_type_symbol
_atom_site_label
_atom_site_fract_x
_atom_site_fract_y
_atom_site_fract_z
_atom_site_U_iso_or_equiv
_atom_site_adp_type
_atom_site_calc_flag
_atom_site_occupancy
_atom_site_disorder_assembly
_atom_site_disorder_group
Cu Cu1 0.51948(8) 0.34337(8) 0.09197(6) 0.0371(2) Uani d 1 . .
O O1 0.4445(6) 0.7684(4) 0.0375(4) 0.0457(12) Uani d 1 . .
O O2 0.4624(7) 0.5529(4) -0.0021(4) 0.0496(12) Uani d 1 . .
N N1 0.5445(7) 0.2152(5) 0.2443(5) 0.0422(13) Uani d 1 . .
N N2 0.4717(6) 0.4793(5) 0.1974(5) 0.0360(12) Uani d 1 . .
N N3 0.3055(7) 0.2687(5) 0.0532(5) 0.0417(13) Uani d 1 . .
N N4 0.7432(6) 0.3632(6) 0.1717(5) 0.0433(14) Uani d 1 . .
C C2 0.5221(11) 0.2979(7) 0.3312(7) 0.0521(19) Uani d 1 . .
H H2A 0.616738 0.301036 0.392793 0.062 Uiso calc 1 . .
H H2B 0.445906 0.255813 0.356277 0.062 Uiso calc 1 . .
C C3 0.4263(9) 0.1134(8) 0.2015(7) 0.0488(19) Uani d 1 . .
H H3A 0.401161 0.073697 0.261660 0.059 Uiso calc 1 . .
H H3B 0.464204 0.042910 0.165958 0.059 Uiso calc 1 . .
C C4 0.7035(9) 0.1691(8) 0.2716(7) 0.0542(19) Uani d 1 . .
H H4A 0.707338 0.095062 0.223995 0.065 Uiso calc 1 . .
H H4B 0.740955 0.137309 0.346750 0.065 Uiso calc 1 . .
C C21 0.4725(8) 0.4385(7) 0.2957(6) 0.0398(15) Uani d 1 . .
C C22 0.4344(9) 0.5259(8) 0.3657(7) 0.0501(18) Uani d 1 . .
H H22 0.437609 0.497017 0.434733 0.060 Uiso calc 1 . .
C C23 0.3923(10) 0.6543(9) 0.3330(7) 0.057(2) Uani d 1 . .
H H23 0.363821 0.712700 0.378634 0.069 Uiso calc 1 . .
C C24 0.3925(8) 0.6965(7) 0.2317(6) 0.0480(17) Uani d 1 . .
H H24 0.364844 0.783833 0.208113 0.058 Uiso calc 1 . .
C C25 0.4344(7) 0.6066(6) 0.1658(6) 0.0348(15) Uani d 1 . .
C C26 0.4491(7) 0.6439(6) 0.0574(6) 0.0376(14) Uani d 1 . .
C C31 0.2860(8) 0.1743(6) 0.1209(6) 0.0456(16) Uani d 1 . .
C C32 0.1394(9) 0.1350(8) 0.1130(7) 0.056(2) Uani d 1 . .
H H32 0.125179 0.073406 0.162637 0.068 Uiso calc 1 . .
C C33 0.0161(11) 0.1872(10) 0.0321(9) 0.073(3) Uani d 1 . .
H H33 -0.082139 0.160005 0.025271 0.087 Uiso calc 1 . .
C C34 0.0397(10) 0.2809(9) -0.0390(8) 0.065(2) Uani d 1 . .
H H34 -0.042082 0.316831 -0.095220 0.079 Uiso calc 1 . .
C C35 0.1858(9) 0.3197(7) -0.0253(6) 0.0526(19) Uani d 1 . .
H H35 0.202007 0.383808 -0.072321 0.063 Uiso calc 1 . .
C C41 0.8035(9) 0.2817(7) 0.2577(6) 0.0506(18) Uani d 1 . .
C C42 0.9517(10) 0.2992(9) 0.3260(7) 0.066(2) Uani d 1 . .
H H42 0.991782 0.243111 0.386293 0.079 Uiso calc 1 . .
C C43 1.0397(10) 0.3970(10) 0.3066(8) 0.072(3) Uani d 1 . .
H H43 1.140019 0.407794 0.352611 0.087 Uiso calc 1 . .
C C44 0.9788(10) 0.4811(10) 0.2172(8) 0.070(3) Uani d 1 . .
H H44 1.036126 0.549964 0.202147 0.084 Uiso calc 1 . .
C C45 0.8316(9) 0.4590(7) 0.1523(7) 0.0508(18) Uani d 1 . .
H H45 0.790310 0.513541 0.091217 0.061 Uiso calc 1 . .
Cl Cl1 0.8713(3) 0.4368(3) 0.6178(2) 0.0791(8) Uani d 1 . .
O O3 0.7360(14) 0.478(2) 0.6156(15) 0.122(5) Uani d 0.564(12) A 1
O O4 0.8583(19) 0.2962(13) 0.5808(15) 0.105(5) Uani d 0.564(12) A 1
O O5 0.9871(17) 0.4452(18) 0.7185(10) 0.113(5) Uani d 0.564(12) A 1
O O6 0.933(2) 0.4989(17) 0.5431(13) 0.124(5) Uani d 0.564(12) A 1
O O3A 0.857(3) 0.3871(19) 0.7163(13) 0.118(6) Uani d 0.436(12) A 2
O O4A 0.776(2) 0.5562(18) 0.5965(18) 0.110(6) Uani d 0.436(12) A 2
O O5A 0.820(3) 0.348(2) 0.5358(14) 0.119(6) Uani d 0.436(12) A 2
O O6A 1.0168(17) 0.481(2) 0.639(2) 0.130(7) Uani d 0.436(12) A 2
N N1S 0.6734(13) 0.8932(11) 0.4305(10) 0.103(3) Uani d 1 . .
C C2S 0.7272(12) 0.8141(11) 0.3977(8) 0.075(3) Uani d 1 . .
C C3S 0.7983(13) 0.7027(12) 0.3537(11) 0.097(4) Uani d 1 . .
H H3SA 0.813619 0.731700 0.287459 0.145 Uiso calc 1 . .
H H3SB 0.732111 0.626035 0.338265 0.145 Uiso calc 1 . .
H H3SC 0.894629 0.679043 0.407121 0.145 Uiso calc 1 . .

loop_
_atom_site_aniso_label
_atom_site_aniso_U_11
_atom_site_aniso_U_22
_atom_site_aniso_U_33
_atom_site_aniso_U_12
_atom_site_aniso_U_13
_atom_site_aniso_U_23
Cu1 0.0469(4) 0.0296(3) 0.0357(4) -0.0019(4) 0.0150(3) -0.0008(4)
O1 0.069(3) 0.028(2) 0.044(3) 0.009(2) 0.024(2) 0.008(2)
O2 0.081(4) 0.030(2) 0.042(3) -0.001(2) 0.026(3) 0.000(2)
N1 0.057(3) 0.034(3) 0.036(3) -0.002(2) 0.016(3) 0.005(3)
N2 0.042(3) 0.033(3) 0.033(3) -0.005(2) 0.012(2) 0.001(2)
N3 0.054(3) 0.035(3) 0.039(3) 0.000(2) 0.018(3) 0.002(2)
N4 0.048(3) 0.041(4) 0.043(3) -0.002(3) 0.018(2) -0.002(3)
C2 0.080(5) 0.042(4) 0.037(4) -0.003(3) 0.024(4) 0.006(3)
C3 0.063(4) 0.038(4) 0.050(5) -0.006(3) 0.026(4) 0.004(3)
C4 0.055(4) 0.048(4) 0.056(5) 0.003(3) 0.014(4) 0.018(4)
C21 0.045(3) 0.040(3) 0.032(4) -0.004(3) 0.011(3) 0.004(3)
C22 0.057(4) 0.061(5) 0.039(4) -0.003(4) 0.026(3) 0.001(4)
C23 0.070(5) 0.064(5) 0.049(5) 0.007(4) 0.035(4) -0.006(4)
C24 0.052(4) 0.043(3) 0.054(5) 0.009(3) 0.024(3) 0.000(3)
C25 0.034(3) 0.030(3) 0.040(4) -0.001(2) 0.012(3) -0.002(3)
C26 0.034(3) 0.035(3) 0.041(4) 0.003(3) 0.010(3) 0.002(3)
C31 0.060(4) 0.036(3) 0.045(4) -0.009(3) 0.024(3) -0.005(3)
C32 0.062(4) 0.047(4) 0.063(5) -0.011(3) 0.025(4) 0.003(4)
C33 0.058(5) 0.075(6) 0.090(8) -0.016(4) 0.031(5) -0.010(6)
C34 0.057(5) 0.058(4) 0.070(6) 0.002(4) 0.006(4) -0.007(4)
C35 0.067(4) 0.041(5) 0.045(4) 0.000(3) 0.012(3) -0.002(3)
C41 0.056(4) 0.047(4) 0.048(5) 0.003(3) 0.016(3) 0.006(3)
C42 0.056(5) 0.079(6) 0.053(5) 0.005(4) 0.006(4) 0.016(4)
C43 0.047(4) 0.095(7) 0.066(6) -0.012(4) 0.006(4) 0.013(5)
C44 0.059(5) 0.076(6) 0.077(7) -0.008(4) 0.026(5) 0.013(5)
C45 0.056(4) 0.051(4) 0.047(4) -0.004(3) 0.021(3) 0.011(3)
Cl1 0.0638(13) 0.102(2) 0.0718(17) -0.0176(13) 0.0237(12) -0.0053(15)
O3 0.087(9) 0.157(12) 0.127(11) 0.012(9) 0.044(8) -0.032(10)
O4 0.086(9) 0.103(10) 0.122(12) -0.029(7) 0.028(9) -0.020(9)
O5 0.114(10) 0.149(11) 0.061(8) 0.027(9) 0.010(7) -0.023(8)
O6 0.153(11) 0.136(10) 0.093(10) -0.018(10) 0.053(9) -0.003(9)
O3A 0.148(12) 0.125(12) 0.084(10) -0.033(10) 0.043(9) -0.001(9)
O4A 0.078(10) 0.135(13) 0.116(12) 0.004(10) 0.033(9) 0.029(11)
O5A 0.117(11) 0.162(13) 0.067(10) -0.009(12) 0.016(9) -0.031(12)
O6A 0.090(11) 0.115(12) 0.167(15) -0.025(10) 0.021(11) -0.005(13)
N1S 0.115(8) 0.105(7) 0.099(8) -0.010(6) 0.050(6) -0.033(6)
C2S 0.077(6) 0.084(8) 0.061(6) -0.018(5) 0.021(5) -0.019(5)
C3S 0.088(7) 0.093(8) 0.112(10) -0.006(6) 0.037(7) -0.034(7)

loop_
_atom_type_symbol
_atom_type_description
_atom_type_scat_dispersion_real
_atom_type_scat_dispersion_imag
_atom_type_scat_source
C C 0.0033 0.0016 'International Tables Vol C Tables 4.2.6.8 and 6.1.1.4'
H H 0.0000 0.0000 'International Tables Vol C Tables 4.2.6.8 and 6.1.1.4'
Cl Cl 0.1484 0.1585 'International Tables Vol C Tables 4.2.6.8 and 6.1.1.4'
Cu Cu 0.3201 1.2651 'International Tables Vol C Tables 4.2.6.8 and 6.1.1.4'
N N 0.0061 0.0033 'International Tables Vol C Tables 4.2.6.8 and 6.1.1.4'
O O 0.0106 0.0060 'International Tables Vol C Tables 4.2.6.8 and 6.1.1.4'

loop_
_geom_angle_atom_site_label_1
_geom_angle_atom_site_label_2
_geom_angle_atom_site_label_3
_geom_angle_site_symmetry_1
_geom_angle_site_symmetry_3
_geom_angle
_geom_angle_publ_flag
O1 Cu1 O2 2_645 . 88.33(19) y
O1 Cu1 N1 2_645 . 121.6(2) y
O1 Cu1 N2 2_645 . 161.0(2) y
O1 Cu1 N3 2_645 . 94.9(2) y
O1 Cu1 N4 2_645 . 91.7(2) y
N1 Cu1 O2 . . 150.1(2) y
N2 Cu1 O2 . . 72.76(19) y
N2 Cu1 N1 . . 77.3(2) y
N3 Cu1 O2 . . 99.4(2) y
N3 Cu1 N1 . . 79.3(2) y
N3 Cu1 N2 . . 89.5(2) y
N4 Cu1 O2 . . 101.0(2) y
N4 Cu1 N1 . . 79.9(2) y
N4 Cu1 N2 . . 90.8(2) y
N4 Cu1 N3 . . 158.7(2) y
C26 O1 Cu1 . 2_655 122.9(5) ?
C26 O2 Cu1 . . 112.4(4) ?
C2 N1 Cu1 . . 110.3(4) ?
C2 N1 C4 . . 112.6(6) ?
C3 N1 Cu1 . . 102.5(4) ?
C3 N1 C2 . . 113.4(6) ?
C3 N1 C4 . . 116.2(6) ?
C4 N1 Cu1 . . 100.5(4) ?
C21 N2 Cu1 . . 119.7(4) ?
C21 N2 C25 . . 119.8(6) ?
C25 N2 Cu1 . . 120.5(5) ?
C31 N3 Cu1 . . 115.8(5) ?
C35 N3 Cu1 . . 123.4(5) ?
C35 N3 C31 . . 120.2(7) ?
C41 N4 Cu1 . . 116.2(5) ?
C45 N4 Cu1 . . 125.0(5) ?
C45 N4 C41 . . 118.4(6) ?
N1 C2 H2A . . 108.8 ?
N1 C2 H2B . . 108.8 ?
N1 C2 C21 . . 113.6(6) ?
H2A C2 H2B . . 107.7 ?
C21 C2 H2A . . 108.8 ?
C21 C2 H2B . . 108.8 ?
N1 C3 H3A . . 109.5 ?
N1 C3 H3B . . 109.5 ?
N1 C3 C31 . . 110.5(6) ?
H3A C3 H3B . . 108.1 ?
C31 C3 H3A . . 109.5 ?
C31 C3 H3B . . 109.5 ?
N1 C4 H4A . . 109.5 ?
N1 C4 H4B . . 109.5 ?
N1 C4 C41 . . 110.5(6) ?
H4A C4 H4B . . 108.1 ?
C41 C4 H4A . . 109.5 ?
C41 C4 H4B . . 109.5 ?
N2 C21 C2 . . 118.7(6) ?
N2 C21 C22 . . 120.8(6) ?
C22 C21 C2 . . 120.5(6) ?
C21 C22 H22 . . 120.1 ?
C23 C22 C21 . . 119.8(7) ?
C23 C22 H22 . . 120.1 ?
C22 C23 H23 . . 120.3 ?
C22 C23 C24 . . 119.3(7) ?
C24 C23 H23 . . 120.3 ?
C23 C24 H24 . . 120.6 ?
C23 C24 C25 . . 118.7(7) ?
C25 C24 H24 . . 120.6 ?
N2 C25 C24 . . 121.5(7) ?
N2 C25 C26 . . 115.0(6) ?
C24 C25 C26 . . 123.4(6) ?
O1 C26 C25 . . 115.2(6) ?
O2 C26 O1 . . 127.1(7) ?
O2 C26 C25 . . 117.7(6) ?
N3 C31 C3 . . 117.5(7) ?
N3 C31 C32 . . 119.8(7) ?
C32 C31 C3 . . 122.7(7) ?
C31 C32 H32 . . 120.1 ?
C33 C32 C31 . . 119.9(8) ?
C33 C32 H32 . . 120.1 ?
C32 C33 H33 . . 120.5 ?
C32 C33 C34 . . 119.1(8) ?
C34 C33 H33 . . 120.5 ?
C33 C34 H34 . . 120.7 ?
C35 C34 C33 . . 118.7(8) ?
C35 C34 H34 . . 120.7 ?
N3 C35 C34 . . 122.2(8) ?
N3 C35 H35 . . 118.9 ?
C34 C35 H35 . . 118.9 ?
N4 C41 C4 . . 116.6(7) ?
N4 C41 C42 . . 120.4(7) ?
C42 C41 C4 . . 123.0(7) ?
C41 C42 H42 . . 119.6 ?
C43 C42 C41 . . 120.8(8) ?
C43 C42 H42 . . 119.6 ?
C42 C43 H43 . . 120.4 ?
C42 C43 C44 . . 119.3(8) ?
C44 C43 H43 . . 120.4 ?
C43 C44 H44 . . 121.3 ?
C45 C44 C43 . . 117.4(8) ?
C45 C44 H44 . . 121.3 ?
N4 C45 C44 . . 123.7(7) ?
N4 C45 H45 . . 118.1 ?
C44 C45 H45 . . 118.1 ?
O3 Cl1 O4 . . 108.4(9) ?
O3 Cl1 O5 . . 116.0(9) ?
O3 Cl1 O6 . . 116.9(11) ?
O5 Cl1 O4 . . 108.4(9) ?
O5 Cl1 O6 . . 104.4(9) ?
O6 Cl1 O4 . . 101.6(9) ?
O3A Cl1 O4A . . 102.7(10) ?
O5A Cl1 O3A . . 111.5(12) ?
O5A Cl1 O4A . . 111.0(11) ?
O5A Cl1 O6A . . 115.6(13) ?
O6A Cl1 O3A . . 108.9(12) ?
O6A Cl1 O4A . . 106.2(11) ?
N1S C2S C3S . . 178.3(12) ?
C2S C3S H3SA . . 109.5 ?
C2S C3S H3SB . . 109.5 ?
C2S C3S H3SC . . 109.5 ?
H3SA C3S H3SB . . 109.5 ?
H3SA C3S H3SC . . 109.5 ?
H3SB C3S H3SC . . 109.5 ?

loop_
_geom_bond_atom_site_label_1
_geom_bond_atom_site_label_2
_geom_bond_site_symmetry_2
_geom_bond_distance
_geom_bond_publ_flag
Cu1 O1 2_645 1.965(5) y
Cu1 O2 . 2.387(5) y
Cu1 N1 . 2.296(6) y
Cu1 N2 . 2.076(6) y
Cu1 N3 . 2.026(6) y
Cu1 N4 . 2.000(5) y
O1 C26 . 1.265(7) ?
O2 C26 . 1.224(8) ?
N1 C2 . 1.466(9) ?
N1 C3 . 1.463(9) ?
N1 C4 . 1.475(10) ?
N2 C21 . 1.334(9) ?
N2 C25 . 1.344(8) ?
N3 C31 . 1.340(9) ?
N3 C35 . 1.330(9) ?
N4 C41 . 1.340(9) ?
N4 C45 . 1.340(9) ?
C2 H2A . 0.9700 ?
C2 H2B . 0.9700 ?
C2 C21 . 1.499(10) ?
C3 H3A . 0.9700 ?
C3 H3B . 0.9700 ?
C3 C31 . 1.500(11) ?
C4 H4A . 0.9700 ?
C4 H4B . 0.9700 ?
C4 C41 . 1.508(11) ?
C21 C22 . 1.387(10) ?
C22 H22 . 0.9300 ?
C22 C23 . 1.364(12) ?
C23 H23 . 0.9300 ?
C23 C24 . 1.379(11) ?
C24 H24 . 0.9300 ?
C24 C25 . 1.382(10) ?
C25 C26 . 1.502(10) ?
C31 C32 . 1.392(11) ?
C32 H32 . 0.9300 ?
C32 C33 . 1.370(13) ?
C33 H33 . 0.9300 ?
C33 C34 . 1.381(14) ?
C34 H34 . 0.9300 ?
C34 C35 . 1.368(11) ?
C35 H35 . 0.9300 ?
C41 C42 . 1.377(11) ?
C42 H42 . 0.9300 ?
C42 C43 . 1.352(12) ?
C43 H43 . 0.9300 ?
C43 C44 . 1.386(13) ?
C44 H44 . 0.9300 ?
C44 C45 . 1.363(12) ?
C45 H45 . 0.9300 ?
Cl1 O3 . 1.317(12) ?
Cl1 O4 . 1.473(12) ?
Cl1 O5 . 1.386(11) ?
Cl1 O6 . 1.422(12) ?
Cl1 O3A . 1.415(14) ?
Cl1 O4A . 1.456(14) ?
Cl1 O5A . 1.339(14) ?
Cl1 O6A . 1.362(13) ?
N1S C2S . 1.095(13) ?
C2S C3S . 1.501(16) ?
C3S H3SA . 0.9600 ?
C3S H3SB . 0.9600 ?
C3S H3SC . 0.9600 ?

loop_
_geom_hbond_atom_site_label_D
_geom_hbond_atom_site_label_H
_geom_hbond_atom_site_label_A
_geom_hbond_site_symmetry_A
_geom_hbond_distance_DH
_geom_hbond_distance_HA
_geom_hbond_distance_DA
_geom_hbond_angle_DHA
_geom_hbond_publ_flag
C2 H2A O5A . 0.97 2.21 3.167(19) 169.1 yes
C3 H3A O3 2_646 0.97 2.54 3.484(16) 164.9 yes
C3 H3B O2 2_645 0.97 2.44 3.149(10) 129.6 yes
C22 H22 N1S 2_646 0.93 2.53 3.393(14) 154.3 yes
C32 H32 O5 2_646 0.93 2.49 3.386(17) 162.7 yes
C32 H32 O3A 2_646 0.93 2.40 3.31(2) 165.4 yes
C34 H34 O3A 1_454 0.93 2.41 3.23(2) 147.5 yes
C42 H42 O6 2_746 0.93 2.61 3.43(2) 147.0 yes
C42 H42 O6A 2_746 0.93 2.64 3.21(2) 120.5 yes
C3S H3SC O4 2_756 0.96 2.54 3.16(2) 122.6 yes
C3S H3SC O6 . 0.96 2.46 3.11(2) 124.8 yes

loop_
_geom_torsion_atom_site_label_1
_geom_torsion_atom_site_label_2
_geom_torsion_atom_site_label_3
_geom_torsion_atom_site_label_4
_geom_torsion_site_symmetry_1
_geom_torsion
Cu1 O1 C26 O2 2_655 -6.7(10)
Cu1 O1 C26 C25 2_655 174.1(4)
Cu1 O2 C26 O1 . 167.3(5)
Cu1 O2 C26 C25 . -13.6(7)
Cu1 N1 C2 C21 . 6.3(8)
Cu1 N1 C3 C31 . -38.8(7)
Cu1 N1 C4 C41 . 41.2(7)
Cu1 N2 C21 C2 . 5.6(8)
Cu1 N2 C21 C22 . -177.1(5)
Cu1 N2 C25 C24 . 175.7(5)
Cu1 N2 C25 C26 . -7.0(7)
Cu1 N3 C31 C3 . -12.9(8)
Cu1 N3 C31 C32 . 168.2(6)
Cu1 N3 C35 C34 . -170.0(6)
Cu1 N4 C41 C4 . 10.8(9)
Cu1 N4 C41 C42 . -171.7(7)
Cu1 N4 C45 C44 . 170.9(7)
N1 C2 C21 N2 . -8.0(10)
N1 C2 C21 C22 . 174.7(7)
N1 C3 C31 N3 . 38.2(9)
N1 C3 C31 C32 . -143.0(7)
N1 C4 C41 N4 . -39.1(10)
N1 C4 C41 C42 . 143.5(8)
N2 C21 C22 C23 . 1.5(11)
N2 C25 C26 O1 . -166.3(6)
N2 C25 C26 O2 . 14.5(9)
N3 C31 C32 C33 . 3.8(12)
N4 C41 C42 C43 . -1.2(14)
C2 N1 C3 C31 . 80.0(8)
C2 N1 C4 C41 . -76.1(8)
C2 C21 C22 C23 . 178.8(8)
C3 N1 C2 C21 . -108.0(7)
C3 N1 C4 C41 . 150.8(7)
C3 C31 C32 C33 . -175.1(8)
C4 N1 C2 C21 . 117.6(7)
C4 N1 C3 C31 . -147.3(7)
C4 C41 C42 C43 . 176.1(9)
C21 N2 C25 C24 . -1.7(9)
C21 N2 C25 C26 . 175.5(6)
C21 C22 C23 C24 . -1.9(12)
C22 C23 C24 C25 . 0.5(12)
C23 C24 C25 N2 . 1.4(11)
C23 C24 C25 C26 . -175.7(7)
C24 C25 C26 O1 . 11.0(9)
C24 C25 C26 O2 . -168.3(6)
C25 N2 C21 C2 . -177.0(6)
C25 N2 C21 C22 . 0.3(9)
C31 N3 C35 C34 . 1.3(11)
C31 C32 C33 C34 . -1.5(13)
C32 C33 C34 C35 . -0.9(13)
C33 C34 C35 N3 . 1.0(12)
C35 N3 C31 C3 . 175.2(7)
C35 N3 C31 C32 . -3.7(10)
C41 N4 C45 C44 . -2.0(12)
C41 C42 C43 C44 . 0.6(15)
C42 C43 C44 C45 . -0.7(15)
C43 C44 C45 N4 . 1.4(14)
C45 N4 C41 C4 . -175.7(7)
C45 N4 C41 C42 . 1.8(11)

loop_
_twin_individual_id
_twin_individual_mass_fraction_refined
1 0.99(3)
2 0.01(3)

_cod_database_fobs_code 2242937
